data_7108988
loop_
_publ_author_name
'Arnab Banerjee'
'Animesh Sahana'
'Sisir Lohar'
'Ipsit Hauli'
'Subhra Kanti Mukhopadhyay'
'Damir A. Safin'
'Maria G. Babashkina'
'Michael Bolte'
'Yann Garcia'
'Debasis Das'

_publ_section_title
;
 A rhodamine derivative as a &#x0093;lock&#x0094; and SCN-- as a 'key':
 visible light excitable SCN-sensing in living cells
;
_journal_name_full Chem.Commun.
_journal_page_first 2527
_journal_paper_doi 10.1039/c3cc40582f
_journal_volume 49
_journal_year 2013
_chemical_formula_moiety 'C33 H35 N3 O2 S'
_chemical_formula_sum 'C33 H35 N3 O2 S'
_chemical_formula_weight 537.70
_chemical_name_systematic ?
_space_group_IT_number 2
_symmetry_cell_setting triclinic
_symmetry_space_group_name_Hall '-P 1'
_symmetry_space_group_name_H-M 'P -1'
_atom_sites_solution_hydrogens geom
_atom_sites_solution_primary direct
_atom_sites_solution_secondary difmap
_audit_creation_method SHELXL-97
_cell_angle_alpha 104.339(5)
_cell_angle_beta 110.802(5)
_cell_angle_gamma 100.215(5)
_cell_formula_units_Z 2
_cell_length_a 10.8119(7)
_cell_length_b 12.1454(8)
_cell_length_c 12.1718(8)
_cell_measurement_reflns_used 12633
_cell_measurement_temperature 173(2)
_cell_measurement_theta_max 26.1
_cell_measurement_theta_min 3.2
_cell_volume 1384.10(18)
_computing_cell_refinement 'X-Area (Stoe & Cie, 2001)'
_computing_data_collection 'X-Area (Stoe & Cie, 2001)'
_computing_data_reduction 'X-Area (Stoe & Cie, 2001)'
_computing_molecular_graphics 'XP (Sheldrick, 2008)'
_computing_publication_material SHELXL97
_computing_structure_refinement 'SHELXL97 (Sheldrick, 2008) '
_computing_structure_solution 'SHELXS97 (Sheldrick, 2008) '
_diffrn_ambient_temperature 173(2)
_diffrn_measured_fraction_theta_full 0.997
_diffrn_measured_fraction_theta_max 0.992
_diffrn_measurement_device_type 'STOE IPDS II two-circle-diffractometer'
_diffrn_measurement_method \w
_diffrn_radiation_monochromator graphite
_diffrn_radiation_source 'fine-focus sealed tube'
_diffrn_radiation_type MoK\a
_diffrn_radiation_wavelength 0.71073
_diffrn_reflns_av_R_equivalents 0.0804
_diffrn_reflns_av_sigmaI/netI 0.0640
_diffrn_reflns_limit_h_max 13
_diffrn_reflns_limit_h_min -13
_diffrn_reflns_limit_k_max 14
_diffrn_reflns_limit_k_min -14
_diffrn_reflns_limit_l_max 14
_diffrn_reflns_limit_l_min -14
_diffrn_reflns_number 15643
_diffrn_reflns_theta_full 25.00
_diffrn_reflns_theta_max 25.59
_diffrn_reflns_theta_min 3.18
_diffrn_standards_number 0
_exptl_absorpt_coefficient_mu 0.153
_exptl_absorpt_correction_T_max 0.9819
_exptl_absorpt_correction_T_min 0.9542
_exptl_absorpt_correction_type multi-scan
_exptl_absorpt_process_details 'MULABS (Spek, 2003; Blessing, 1995)'
_exptl_crystal_colour violet
_exptl_crystal_density_diffrn 1.290
_exptl_crystal_density_method 'not measured'
_exptl_crystal_description plate
_exptl_crystal_F_000 572
_exptl_crystal_size_max 0.31
_exptl_crystal_size_mid 0.26
_exptl_crystal_size_min 0.12
_refine_diff_density_max 0.500
_refine_diff_density_min -0.410
_refine_diff_density_rms 0.063
_refine_ls_extinction_method none
_refine_ls_goodness_of_fit_ref 1.029
_refine_ls_hydrogen_treatment constr
_refine_ls_matrix_type full
_refine_ls_number_parameters 351
_refine_ls_number_reflns 5157
_refine_ls_number_restraints 0
_refine_ls_restrained_S_all 1.029
_refine_ls_R_factor_all 0.0704
_refine_ls_R_factor_gt 0.0548
_refine_ls_shift/su_max 0.000
_refine_ls_shift/su_mean 0.000
_refine_ls_structure_factor_coef Fsqd
_refine_ls_weighting_details 'calc w=1/[\s^2^(Fo^2^)+(0.0996P)^2^] where P=(Fo^2^+2Fc^2^)/3'
_refine_ls_weighting_scheme calc
_refine_ls_wR_factor_gt 0.1450
_refine_ls_wR_factor_ref 0.1532
_reflns_number_gt 3980
_reflns_number_total 5157
_reflns_threshold_expression I>2\s(I)
_cod_data_source_file c3cc40582f.txt
_cod_data_source_block ba3
_cod_original_sg_symbol_H-M P-1
_cod_database_code 7108988

loop_
_symmetry_equiv_pos_as_xyz
'x, y, z'
'-x, -y, -z'

loop_
_atom_site_label
_atom_site_type_symbol
_atom_site_fract_x
_atom_site_fract_y
_atom_site_fract_z
_atom_site_U_iso_or_equiv
_atom_site_adp_type
_atom_site_occupancy
_atom_site_symmetry_multiplicity
_atom_site_calc_flag
_atom_site_refinement_flags
_atom_site_disorder_assembly
_atom_site_disorder_group
S1 S 0.42229(6) 0.68327(6) 0.81491(7) 0.0406(2) Uani 1 1 d . . .
O1 O 0.83223(15) 0.97143(12) 1.01740(14) 0.0294(3) Uani 1 1 d . . .
O2 O 0.66832(16) 0.50163(14) 0.58007(13) 0.0330(4) Uani 1 1 d . . .
N1 N 0.75831(16) 0.78898(14) 0.86447(15) 0.0213(4) Uani 1 1 d . . .
N2 N 0.9808(2) 0.67435(19) 0.43394(18) 0.0367(5) Uani 1 1 d . . .
N3 N 0.4012(3) 0.2432(2) 0.7018(2) 0.0586(8) Uani 1 1 d . . .
C1 C 0.84598(19) 0.87396(17) 0.97585(18) 0.0212(4) Uani 1 1 d . . .
C2 C 0.6402(2) 0.80917(19) 0.7757(2) 0.0271(4) Uani 1 1 d . . .
H2A H 0.6068 0.7465 0.6935 0.032 Uiso 1 1 calc R . .
H2B H 0.6711 0.8865 0.7659 0.032 Uiso 1 1 calc R . .
C3 C 0.5219(2) 0.80953(19) 0.8128(2) 0.0281(5) Uani 1 1 d . . .
C4 C 0.4769(2) 0.9054(2) 0.8481(2) 0.0381(6) Uani 1 1 d . . .
H4 H 0.5187 0.9834 0.8537 0.046 Uiso 1 1 calc R . .
C5 C 0.3608(3) 0.8748(3) 0.8754(2) 0.0454(7) Uani 1 1 d . . .
H5 H 0.3162 0.9304 0.9009 0.054 Uiso 1 1 calc R . .
C6 C 0.3207(3) 0.7595(3) 0.8615(3) 0.0466(7) Uani 1 1 d . . .
H6 H 0.2448 0.7242 0.8759 0.056 Uiso 1 1 calc R . .
C7 C 0.80831(19) 0.68454(17) 0.83046(18) 0.0203(4) Uani 1 1 d . . .
C11 C 0.93541(19) 0.71289(17) 0.95207(18) 0.0203(4) Uani 1 1 d . . .
C12 C 0.95742(19) 0.82337(18) 1.03400(18) 0.0216(4) Uani 1 1 d . . .
C13 C 1.0712(2) 0.8728(2) 1.14910(19) 0.0283(5) Uani 1 1 d . . .
H13 H 1.0860 0.9492 1.2047 0.034 Uiso 1 1 calc R . .
C14 C 1.1621(2) 0.8068(2) 1.1797(2) 0.0332(5) Uani 1 1 d . . .
H14 H 1.2414 0.8385 1.2572 0.040 Uiso 1 1 calc R . .
C15 C 1.1385(2) 0.6942(2) 1.0979(2) 0.0325(5) Uani 1 1 d . . .
H15 H 1.2012 0.6497 1.1214 0.039 Uiso 1 1 calc R . .
C16 C 1.0255(2) 0.64617(19) 0.9834(2) 0.0271(4) Uani 1 1 d . . .
H16 H 1.0100 0.5697 0.9278 0.033 Uiso 1 1 calc R . .
C21 C 0.84873(19) 0.68390(17) 0.72329(18) 0.0206(4) Uani 1 1 d . . .
C22 C 0.7811(2) 0.59464(17) 0.60772(19) 0.0227(4) Uani 1 1 d . . .
C23 C 0.8206(2) 0.59049(19) 0.51059(19) 0.0278(5) Uani 1 1 d . . .
H23 H 0.7704 0.5276 0.4330 0.033 Uiso 1 1 calc R . .
C24 C 0.9347(2) 0.67918(19) 0.52670(19) 0.0273(5) Uani 1 1 d . . .
C25 C 1.0010(2) 0.77291(19) 0.6422(2) 0.0273(5) Uani 1 1 d . . .
H25 H 1.0758 0.8363 0.6549 0.033 Uiso 1 1 calc R . .
C26 C 0.9594(2) 0.77420(18) 0.73674(19) 0.0244(4) Uani 1 1 d . . .
H26 H 1.0071 0.8383 0.8137 0.029 Uiso 1 1 calc R . .
C27 C 1.0893(2) 0.7728(2) 0.4454(2) 0.0379(6) Uani 1 1 d . . .
H27A H 1.0804 0.8485 0.4910 0.045 Uiso 1 1 calc R . .
H27B H 1.0761 0.7736 0.3609 0.045 Uiso 1 1 calc R . .
C28 C 1.2332(3) 0.7651(3) 0.5128(3) 0.0489(7) Uani 1 1 d . . .
H28A H 1.3017 0.8331 0.5176 0.073 Uiso 1 1 calc R . .
H28B H 1.2434 0.6911 0.4671 0.073 Uiso 1 1 calc R . .
H28C H 1.2479 0.7662 0.5973 0.073 Uiso 1 1 calc R . .
C29 C 0.9377(2) 0.5665(2) 0.3271(2) 0.0349(5) Uani 1 1 d . . .
H29A H 0.9024 0.4969 0.3476 0.042 Uiso 1 1 calc R . .
H29B H 1.0189 0.5565 0.3102 0.042 Uiso 1 1 calc R . .
C30 C 0.8265(3) 0.5702(3) 0.2112(2) 0.0438(6) Uani 1 1 d . . .
H30A H 0.8014 0.4968 0.1416 0.066 Uiso 1 1 calc R . .
H30B H 0.8613 0.6386 0.1901 0.066 Uiso 1 1 calc R . .
H30C H 0.7448 0.5775 0.2265 0.066 Uiso 1 1 calc R . .
C31 C 0.70145(19) 0.56857(17) 0.79714(19) 0.0214(4) Uani 1 1 d . . .
C32 C 0.6374(2) 0.48648(19) 0.6768(2) 0.0260(4) Uani 1 1 d . A .
C33 C 0.5382(2) 0.3805(2) 0.6449(2) 0.0346(5) Uani 1 1 d . . .
H33 H 0.4957 0.3280 0.5609 0.041 Uiso 1 1 calc R A .
C34 C 0.4995(2) 0.3494(2) 0.7336(2) 0.0332(5) Uani 1 1 d . A .
C35 C 0.5644(2) 0.43180(19) 0.8567(2) 0.0264(4) Uani 1 1 d . . .
H35 H 0.5415 0.4144 0.9203 0.032 Uiso 1 1 calc R A .
C36 C 0.6608(2) 0.53739(18) 0.88479(19) 0.0240(4) Uani 1 1 d . A .
H36 H 0.7016 0.5916 0.9680 0.029 Uiso 1 1 calc R . .
C37 C 0.3766(3) 0.2032(3) 0.7979(3) 0.0533(7) Uani 1 1 d . A .
H37A H 0.3817 0.2727 0.8641 0.064 Uiso 1 1 calc R . .
H37B H 0.4509 0.1692 0.8362 0.064 Uiso 1 1 calc R . .
C38 C 0.2392(4) 0.1120(3) 0.7491(4) 0.0649(9) Uani 1 1 d . . .
H38A H 0.2284 0.0895 0.8179 0.097 Uiso 1 1 calc R A .
H38B H 0.2345 0.0416 0.6856 0.097 Uiso 1 1 calc R . .
H38C H 0.1649 0.1452 0.7119 0.097 Uiso 1 1 calc R . .
C39 C 0.3221(4) 0.1695(4) 0.5653(4) 0.0370(13) Uiso 0.572(7) 1 d P A 1
H39A H 0.3087 0.2215 0.5136 0.044 Uiso 0.572(7) 1 calc PR A 1
H39B H 0.2301 0.1203 0.5497 0.044 Uiso 0.572(7) 1 calc PR A 1
C40 C 0.4084(6) 0.0905(6) 0.5336(6) 0.0605(17) Uiso 0.572(7) 1 d P A 1
H40A H 0.3608 0.0408 0.4453 0.091 Uiso 0.572(7) 1 calc PR A 1
H40B H 0.4208 0.0397 0.5855 0.091 Uiso 0.572(7) 1 calc PR A 1
H40C H 0.4991 0.1404 0.5497 0.091 Uiso 0.572(7) 1 calc PR A 1
C39' C 0.4146(6) 0.1343(5) 0.6128(6) 0.0340(16) Uiso 0.428(7) 1 d P A 2
H39C H 0.5036 0.1541 0.6055 0.041 Uiso 0.428(7) 1 calc PR A 2
H39D H 0.4088 0.0661 0.6433 0.041 Uiso 0.428(7) 1 calc PR A 2
C40' C 0.2945(6) 0.1063(6) 0.4892(6) 0.0437(18) Uiso 0.428(7) 1 d P A 2
H40D H 0.2958 0.0377 0.4275 0.066 Uiso 0.428(7) 1 calc PR A 2
H40E H 0.3019 0.1751 0.4611 0.066 Uiso 0.428(7) 1 calc PR A 2
H40F H 0.2077 0.0878 0.4987 0.066 Uiso 0.428(7) 1 calc PR A 2

loop_
_atom_site_aniso_label
_atom_site_aniso_U_11
_atom_site_aniso_U_22
_atom_site_aniso_U_33
_atom_site_aniso_U_23
_atom_site_aniso_U_13
_atom_site_aniso_U_12
S1 0.0321(3) 0.0395(4) 0.0555(4) 0.0166(3) 0.0221(3) 0.0138(2)
O1 0.0329(8) 0.0198(7) 0.0321(8) 0.0018(6) 0.0143(6) 0.0083(6)
O2 0.0351(8) 0.0314(8) 0.0201(7) -0.0021(6) 0.0148(6) -0.0108(6)
N1 0.0210(8) 0.0220(8) 0.0207(8) 0.0044(7) 0.0089(7) 0.0095(6)
N2 0.0378(10) 0.0423(12) 0.0243(10) 0.0047(8) 0.0178(8) -0.0029(8)
N3 0.0781(17) 0.0393(13) 0.0431(13) -0.0050(10) 0.0408(13) -0.0239(12)
C1 0.0247(9) 0.0187(9) 0.0208(10) 0.0042(7) 0.0127(8) 0.0048(7)
C2 0.0273(10) 0.0299(11) 0.0242(10) 0.0093(9) 0.0091(8) 0.0121(8)
C3 0.0240(9) 0.0296(11) 0.0237(10) 0.0032(8) 0.0044(8) 0.0110(8)
C4 0.0295(11) 0.0328(12) 0.0401(13) -0.0001(10) 0.0075(10) 0.0137(9)
C5 0.0330(12) 0.0539(16) 0.0386(14) -0.0016(12) 0.0100(11) 0.0226(11)
C6 0.0289(11) 0.0659(19) 0.0463(15) 0.0159(13) 0.0169(11) 0.0190(11)
C7 0.0227(9) 0.0206(9) 0.0184(9) 0.0035(7) 0.0105(8) 0.0083(7)
C11 0.0211(9) 0.0226(10) 0.0177(9) 0.0053(7) 0.0104(7) 0.0049(7)
C12 0.0213(9) 0.0238(10) 0.0198(10) 0.0062(8) 0.0103(8) 0.0050(7)
C13 0.0289(10) 0.0309(11) 0.0206(10) 0.0047(8) 0.0107(8) 0.0034(8)
C14 0.0256(10) 0.0463(14) 0.0227(11) 0.0125(10) 0.0052(9) 0.0078(9)
C15 0.0283(10) 0.0421(13) 0.0321(12) 0.0167(10) 0.0127(9) 0.0157(9)
C16 0.0302(10) 0.0273(10) 0.0277(11) 0.0097(9) 0.0148(9) 0.0113(8)
C21 0.0230(9) 0.0209(9) 0.0180(9) 0.0047(7) 0.0095(8) 0.0073(7)
C22 0.0222(9) 0.0210(10) 0.0209(10) 0.0029(8) 0.0095(8) 0.0018(7)
C23 0.0291(10) 0.0293(11) 0.0184(10) 0.0022(8) 0.0099(8) 0.0018(8)
C24 0.0263(10) 0.0327(11) 0.0225(10) 0.0093(9) 0.0116(8) 0.0050(8)
C25 0.0251(9) 0.0293(11) 0.0243(11) 0.0079(9) 0.0108(8) 0.0014(8)
C26 0.0245(9) 0.0232(10) 0.0211(10) 0.0037(8) 0.0087(8) 0.0040(8)
C27 0.0381(12) 0.0458(14) 0.0312(12) 0.0147(10) 0.0198(10) 0.0016(10)
C28 0.0370(13) 0.0573(17) 0.0465(16) 0.0088(13) 0.0214(12) 0.0043(12)
C29 0.0344(11) 0.0444(14) 0.0282(12) 0.0100(10) 0.0177(10) 0.0104(10)
C30 0.0427(13) 0.0496(15) 0.0335(13) 0.0116(11) 0.0135(11) 0.0087(11)
C31 0.0226(9) 0.0201(9) 0.0224(10) 0.0047(8) 0.0113(8) 0.0081(7)
C32 0.0286(10) 0.0248(10) 0.0241(10) 0.0042(8) 0.0155(8) 0.0028(8)
C33 0.0362(11) 0.0294(11) 0.0290(12) -0.0018(9) 0.0185(10) -0.0053(9)
C34 0.0362(11) 0.0274(11) 0.0370(13) 0.0058(9) 0.0235(10) 0.0019(9)
C35 0.0306(10) 0.0273(11) 0.0281(11) 0.0115(9) 0.0178(9) 0.0101(8)
C36 0.0262(9) 0.0263(10) 0.0216(10) 0.0060(8) 0.0126(8) 0.0103(8)
C37 0.0656(18) 0.0417(15) 0.0459(16) 0.0144(12) 0.0254(14) -0.0033(13)
C38 0.074(2) 0.0563(19) 0.074(2) 0.0270(17) 0.0450(18) 0.0054(16)

loop_
_atom_type_symbol
_atom_type_description
_atom_type_scat_dispersion_real
_atom_type_scat_dispersion_imag
_atom_type_scat_source
C C 0.0033 0.0016 'International Tables Vol C Tables 4.2.6.8 and 6.1.1.4'
H H 0.0000 0.0000 'International Tables Vol C Tables 4.2.6.8 and 6.1.1.4'
N N 0.0061 0.0033 'International Tables Vol C Tables 4.2.6.8 and 6.1.1.4'
O O 0.0106 0.0060 'International Tables Vol C Tables 4.2.6.8 and 6.1.1.4'
S S 0.1246 0.1234 'International Tables Vol C Tables 4.2.6.8 and 6.1.1.4'

loop_
_geom_angle_atom_site_label_1
_geom_angle_atom_site_label_2
_geom_angle_atom_site_label_3
_geom_angle
C6 S1 C3 91.79(13)
C32 O2 C22 118.11(15)
C1 N1 C2 122.27(17)
C1 N1 C7 114.30(15)
C2 N1 C7 122.35(16)
C24 N2 C27 121.30(19)
C24 N2 C29 122.47(18)
C27 N2 C29 115.79(19)
C34 N3 C37 120.8(2)
C34 N3 C39 118.0(2)
C37 N3 C39 121.1(2)
C34 N3 C39' 114.6(3)
C37 N3 C39' 106.0(3)
C39 N3 C39' 45.1(3)
O1 C1 N1 125.62(18)
O1 C1 C12 128.35(18)
N1 C1 C12 106.03(16)
N1 C2 C3 114.05(18)
N1 C2 H2A 108.7
C3 C2 H2A 108.7
N1 C2 H2B 108.7
C3 C2 H2B 108.7
H2A C2 H2B 107.6
C4 C3 C2 126.7(2)
C4 C3 S1 110.74(18)
C2 C3 S1 122.58(16)
C3 C4 C5 112.4(2)
C3 C4 H4 123.8
C5 C4 H4 123.8
C6 C5 C4 113.0(2)
C6 C5 H5 123.5
C4 C5 H5 123.5
C5 C6 S1 112.1(2)
C5 C6 H6 124.0
S1 C6 H6 124.0
N1 C7 C31 111.93(15)
N1 C7 C21 110.50(15)
C31 C7 C21 110.04(16)
N1 C7 C11 99.82(15)
C31 C7 C11 112.99(16)
C21 C7 C11 111.21(15)
C12 C11 C16 120.70(18)
C12 C11 C7 110.39(17)
C16 C11 C7 128.86(18)
C11 C12 C13 121.74(19)
C11 C12 C1 108.87(17)
C13 C12 C1 129.37(19)
C14 C13 C12 117.5(2)
C14 C13 H13 121.2
C12 C13 H13 121.2
C13 C14 C15 120.7(2)
C13 C14 H14 119.6
C15 C14 H14 119.6
C16 C15 C14 121.2(2)
C16 C15 H15 119.4
C14 C15 H15 119.4
C15 C16 C11 118.0(2)
C15 C16 H16 121.0
C11 C16 H16 121.0
C22 C21 C26 116.10(18)
C22 C21 C7 122.68(17)
C26 C21 C7 121.21(17)
O2 C22 C23 114.30(17)
O2 C22 C21 122.47(18)
C23 C22 C21 123.23(18)
C22 C23 C24 120.12(19)
C22 C23 H23 119.9
C24 C23 H23 119.9
N2 C24 C23 121.47(19)
N2 C24 C25 121.36(18)
C23 C24 C25 117.17(19)
C26 C25 C24 121.19(18)
C26 C25 H25 119.4
C24 C25 H25 119.4
C25 C26 C21 122.11(19)
C25 C26 H26 118.9
C21 C26 H26 118.9
N2 C27 C28 112.9(2)
N2 C27 H27A 109.0
C28 C27 H27A 109.0
N2 C27 H27B 109.0
C28 C27 H27B 109.0
H27A C27 H27B 107.8
C27 C28 H28A 109.5
C27 C28 H28B 109.5
H28A C28 H28B 109.5
C27 C28 H28C 109.5
H28A C28 H28C 109.5
H28B C28 H28C 109.5
N2 C29 C30 112.1(2)
N2 C29 H29A 109.2
C30 C29 H29A 109.2
N2 C29 H29B 109.2
C30 C29 H29B 109.2
H29A C29 H29B 107.9
C29 C30 H30A 109.5
C29 C30 H30B 109.5
H30A C30 H30B 109.5
C29 C30 H30C 109.5
H30A C30 H30C 109.5
H30B C30 H30C 109.5
C32 C31 C36 115.84(18)
C32 C31 C7 121.84(18)
C36 C31 C7 122.32(18)
O2 C32 C33 114.30(18)
O2 C32 C31 123.35(17)
C33 C32 C31 122.3(2)
C32 C33 C34 121.4(2)
C32 C33 H33 119.3
C34 C33 H33 119.3
N3 C34 C33 121.3(2)
N3 C34 C35 121.8(2)
C33 C34 C35 116.92(19)
C36 C35 C34 120.19(19)
C36 C35 H35 119.9
C34 C35 H35 119.9
C35 C36 C31 123.31(19)
C35 C36 H36 118.3
C31 C36 H36 118.3
N3 C37 C38 113.4(3)
N3 C37 H37A 108.9
C38 C37 H37A 108.9
N3 C37 H37B 108.9
C38 C37 H37B 108.9
H37A C37 H37B 107.7
C37 C38 H38A 109.5
C37 C38 H38B 109.5
H38A C38 H38B 109.5
C37 C38 H38C 109.5
H38A C38 H38C 109.5
H38B C38 H38C 109.5
N3 C39 C40 106.6(4)
N3 C39 H39A 110.4
C40 C39 H39A 110.4
N3 C39 H39B 110.4
C40 C39 H39B 110.4
H39A C39 H39B 108.6
C39 C40 H40A 109.5
C39 C40 H40B 109.5
H40A C40 H40B 109.5
C39 C40 H40C 109.5
H40A C40 H40C 109.5
H40B C40 H40C 109.5
C40' C39' N3 104.6(4)
C40' C39' H39C 110.8
N3 C39' H39C 110.8
C40' C39' H39D 110.8
N3 C39' H39D 110.8
H39C C39' H39D 108.9
C39' C40' H40D 109.5
C39' C40' H40E 109.5
H40D C40' H40E 109.5
C39' C40' H40F 109.5
H40D C40' H40F 109.5
H40E C40' H40F 109.5

loop_
_geom_bond_atom_site_label_1
_geom_bond_atom_site_label_2
_geom_bond_distance
S1 C6 1.711(3)
S1 C3 1.722(2)
O1 C1 1.224(3)
O2 C32 1.377(3)
O2 C22 1.381(2)
N1 C1 1.360(3)
N1 C2 1.456(2)
N1 C7 1.488(2)
N2 C24 1.380(3)
N2 C27 1.459(3)
N2 C29 1.461(3)
N3 C34 1.385(3)
N3 C37 1.460(4)
N3 C39 1.509(5)
N3 C39' 1.554(7)
C1 C12 1.484(3)
C2 C3 1.500(3)
C2 H2A 0.9900
C2 H2B 0.9900
C3 C4 1.370(3)
C4 C5 1.420(4)
C4 H4 0.9500
C5 C6 1.339(4)
C5 H5 0.9500
C6 H6 0.9500
C7 C31 1.513(3)
C7 C21 1.514(3)
C7 C11 1.527(3)
C11 C12 1.381(3)
C11 C16 1.385(3)
C12 C13 1.390(3)
C13 C14 1.384(3)
C13 H13 0.9500
C14 C15 1.396(4)
C14 H14 0.9500
C15 C16 1.382(3)
C15 H15 0.9500
C16 H16 0.9500
C21 C22 1.386(3)
C21 C26 1.403(3)
C22 C23 1.385(3)
C23 C24 1.405(3)
C23 H23 0.9500
C24 C25 1.410(3)
C25 C26 1.374(3)
C25 H25 0.9500
C26 H26 0.9500
C27 C28 1.512(4)
C27 H27A 0.9900
C27 H27B 0.9900
C28 H28A 0.9800
C28 H28B 0.9800
C28 H28C 0.9800
C29 C30 1.511(3)
C29 H29A 0.9900
C29 H29B 0.9900
C30 H30A 0.9800
C30 H30B 0.9800
C30 H30C 0.9800
C31 C32 1.389(3)
C31 C36 1.396(3)
C32 C33 1.387(3)
C33 C34 1.397(3)
C33 H33 0.9500
C34 C35 1.414(3)
C35 C36 1.380(3)
C35 H35 0.9500
C36 H36 0.9500
C37 C38 1.501(4)
C37 H37A 0.9900
C37 H37B 0.9900
C38 H38A 0.9800
C38 H38B 0.9800
C38 H38C 0.9800
C39 C40 1.527(8)
C39 H39A 0.9900
C39 H39B 0.9900
C40 H40A 0.9800
C40 H40B 0.9800
C40 H40C 0.9800
C39' C40' 1.505(9)
C39' H39C 0.9900
C39' H39D 0.9900
C40' H40D 0.9800
C40' H40E 0.9800
C40' H40F 0.9800

loop_
_geom_torsion_atom_site_label_1
_geom_torsion_atom_site_label_2
_geom_torsion_atom_site_label_3
_geom_torsion_atom_site_label_4
_geom_torsion
C2 N1 C1 O1 4.8(3)
C7 N1 C1 O1 173.23(19)
C2 N1 C1 C12 -175.60(17)
C7 N1 C1 C12 -7.2(2)
C1 N1 C2 C3 -74.2(2)
C7 N1 C2 C3 118.3(2)
N1 C2 C3 C4 111.5(3)
N1 C2 C3 S1 -69.0(2)
C6 S1 C3 C4 0.49(19)
C6 S1 C3 C2 -179.10(19)
C2 C3 C4 C5 179.0(2)
S1 C3 C4 C5 -0.5(3)
C3 C4 C5 C6 0.3(3)
C4 C5 C6 S1 0.1(3)
C3 S1 C6 C5 -0.3(2)
C1 N1 C7 C31 127.74(17)
C2 N1 C7 C31 -63.9(2)
C1 N1 C7 C21 -109.25(18)
C2 N1 C7 C21 59.2(2)
C1 N1 C7 C11 7.9(2)
C2 N1 C7 C11 176.33(17)
N1 C7 C11 C12 -5.6(2)
C31 C7 C11 C12 -124.62(18)
C21 C7 C11 C12 111.05(18)
N1 C7 C11 C16 176.82(19)
C31 C7 C11 C16 57.8(3)
C21 C7 C11 C16 -66.5(3)
C16 C11 C12 C13 1.3(3)
C7 C11 C12 C13 -176.52(17)
C16 C11 C12 C1 179.73(18)
C7 C11 C12 C1 1.9(2)
O1 C1 C12 C11 -177.35(19)
N1 C1 C12 C11 3.1(2)
O1 C1 C12 C13 0.9(3)
N1 C1 C12 C13 -178.65(19)
C11 C12 C13 C14 -0.5(3)
C1 C12 C13 C14 -178.6(2)
C12 C13 C14 C15 -0.7(3)
C13 C14 C15 C16 1.2(3)
C14 C15 C16 C11 -0.4(3)
C12 C11 C16 C15 -0.9(3)
C7 C11 C16 C15 176.52(19)
N1 C7 C21 C22 -116.3(2)
C31 C7 C21 C22 7.8(3)
C11 C7 C21 C22 133.78(19)
N1 C7 C21 C26 64.6(2)
C31 C7 C21 C26 -171.33(17)
C11 C7 C21 C26 -45.3(2)
C32 O2 C22 C23 168.41(19)
C32 O2 C22 C21 -11.3(3)
C26 C21 C22 O2 -178.40(18)
C7 C21 C22 O2 2.4(3)
C26 C21 C22 C23 1.9(3)
C7 C21 C22 C23 -177.30(19)
O2 C22 C23 C24 -179.4(2)
C21 C22 C23 C24 0.4(3)
C27 N2 C24 C23 173.1(2)
C29 N2 C24 C23 -14.8(3)
C27 N2 C24 C25 -7.4(3)
C29 N2 C24 C25 164.7(2)
C22 C23 C24 N2 176.7(2)
C22 C23 C24 C25 -2.7(3)
N2 C24 C25 C26 -176.5(2)
C23 C24 C25 C26 2.9(3)
C24 C25 C26 C21 -0.7(3)
C22 C21 C26 C25 -1.7(3)
C7 C21 C26 C25 177.50(19)
C24 N2 C27 C28 87.3(3)
C29 N2 C27 C28 -85.4(3)
C24 N2 C29 C30 101.1(3)
C27 N2 C29 C30 -86.4(3)
N1 C7 C31 C32 113.4(2)
C21 C7 C31 C32 -9.9(2)
C11 C7 C31 C32 -134.9(2)
N1 C7 C31 C36 -66.5(2)
C21 C7 C31 C36 170.22(17)
C11 C7 C31 C36 45.2(2)
C22 O2 C32 C33 -169.7(2)
C22 O2 C32 C31 9.1(3)
C36 C31 C32 O2 -178.04(19)
C7 C31 C32 O2 2.1(3)
C36 C31 C32 C33 0.6(3)
C7 C31 C32 C33 -179.2(2)
O2 C32 C33 C34 177.3(2)
C31 C32 C33 C34 -1.5(4)
C37 N3 C34 C33 170.6(3)
C39 N3 C34 C33 -8.5(4)
C39' N3 C34 C33 42.0(4)
C37 N3 C34 C35 -9.9(4)
C39 N3 C34 C35 170.9(3)
C39' N3 C34 C35 -138.6(3)
C32 C33 C34 N3 -179.5(3)
C32 C33 C34 C35 1.0(4)
N3 C34 C35 C36 -179.3(2)
C33 C34 C35 C36 0.2(3)
C34 C35 C36 C31 -1.0(3)
C32 C31 C36 C35 0.6(3)
C7 C31 C36 C35 -179.52(18)
C34 N3 C37 C38 160.4(3)
C39 N3 C37 C38 -20.5(5)
C39' N3 C37 C38 -67.3(4)
C34 N3 C39 C40 87.2(4)
C37 N3 C39 C40 -92.0(4)
C39' N3 C39 C40 -10.5(4)
C34 N3 C39' C40' -107.8(4)
C37 N3 C39' C40' 116.4(4)
C39 N3 C39' C40' -1.9(4)
